data_7110179
loop_
_publ_author_name
'Zhuo Chai'
'Dezhi Hua'
'Kui Li'
'Jiang Chu'
'Gaosheng Yang'

_publ_section_title
;
 A novel chiral yttrium complex with a tridentate linked amido-indenyl
 ligand for intramolecular hydroamination
;
_journal_name_full Chem.Commun.
_journal_page_first 177
_journal_paper_doi 10.1039/c3cc47006g
_journal_volume 50
_journal_year 2014
_chemical_absolute_configuration R
_chemical_formula_sum 'C14 H18 Br N O'
_chemical_formula_weight 296.20
_chemical_name_systematic
; 
N-(4-bromobenzoyl)-2,4,4-trimethylpyrrolidine 
;
_space_group_IT_number 19
_symmetry_cell_setting orthorhombic
_symmetry_space_group_name_Hall 'P 2ac 2ab'
_symmetry_space_group_name_H-M 'P 21 21 21'
_atom_sites_solution_hydrogens geom
_atom_sites_solution_primary direct
_atom_sites_solution_secondary difmap
_audit_creation_method SHELXL-97
_cell_angle_alpha 90.00
_cell_angle_beta 90.00
_cell_angle_gamma 90.00
_cell_formula_units_Z 4
_cell_length_a 7.4870(11)
_cell_length_b 9.5208(14)
_cell_length_c 19.774(3)
_cell_measurement_temperature 293(2)
_cell_volume 1409.5(4)
_computing_structure_refinement 'SHELXL-97 (Sheldrick, 1997)'
_computing_structure_solution 'SHELXS-97 (Sheldrick, 1990)'
_diffrn_ambient_temperature 293(2)
_diffrn_measured_fraction_theta_full 1.000
_diffrn_measured_fraction_theta_max 1.000
_diffrn_measurement_device_type 'CCD area detector'
_diffrn_measurement_method 'phi and omega scans'
_diffrn_radiation_monochromator graphite
_diffrn_radiation_source 'fine-focus sealed tube'
_diffrn_radiation_type MoK\a
_diffrn_radiation_wavelength 0.71073
_diffrn_reflns_av_R_equivalents 0.0289
_diffrn_reflns_av_sigmaI/netI 0.0374
_diffrn_reflns_limit_h_max 9
_diffrn_reflns_limit_h_min -9
_diffrn_reflns_limit_k_max 12
_diffrn_reflns_limit_k_min -11
_diffrn_reflns_limit_l_max 25
_diffrn_reflns_limit_l_min -25
_diffrn_reflns_number 12032
_diffrn_reflns_theta_full 27.41
_diffrn_reflns_theta_max 27.41
_diffrn_reflns_theta_min 2.06
_exptl_absorpt_coefficient_mu 2.901
_exptl_absorpt_correction_T_max 1.000000
_exptl_absorpt_correction_T_min 0.779874
_exptl_absorpt_correction_type multi-scan
_exptl_absorpt_process_details sadabs
_exptl_crystal_density_diffrn 1.396
_exptl_crystal_density_method 'not measured'
_exptl_crystal_F_000 608
_exptl_crystal_size_max 0.28
_exptl_crystal_size_mid 0.25
_exptl_crystal_size_min 0.23
_refine_diff_density_max 0.339
_refine_diff_density_min -0.678
_refine_diff_density_rms 0.058
_refine_ls_abs_structure_details 'Flack H D (1983), Acta Cryst. A39, 876-881'
_refine_ls_abs_structure_Flack 0.012(14)
_refine_ls_extinction_method none
_refine_ls_goodness_of_fit_ref 0.815
_refine_ls_hydrogen_treatment constr
_refine_ls_matrix_type full
_refine_ls_number_parameters 157
_refine_ls_number_reflns 3209
_refine_ls_number_restraints 0
_refine_ls_restrained_S_all 0.815
_refine_ls_R_factor_all 0.0510
_refine_ls_R_factor_gt 0.0345
_refine_ls_shift/su_max 0.001
_refine_ls_shift/su_mean 0.000
_refine_ls_structure_factor_coef Fsqd
_refine_ls_weighting_details 'calc w=1/[\s^2^(Fo^2^)+(0.0969P)^2^+0.2517P] where P=(Fo^2^+2Fc^2^)/3'
_refine_ls_weighting_scheme calc
_refine_ls_wR_factor_gt 0.1045
_refine_ls_wR_factor_ref 0.1201
_reflns_number_gt 2474
_reflns_number_total 3209
_reflns_threshold_expression >2sigma(I)
_cod_data_source_file c3cc47006g_3a.txt
_cod_data_source_block 130117a_0m
_cod_original_sg_symbol_H-M 'P2(1)2(1)2(1) '
_cod_database_code 7110179

loop_
_symmetry_equiv_pos_as_xyz
'x, y, z'
'-x+1/2, -y, z+1/2'
'-x, y+1/2, -z+1/2'
'x+1/2, -y+1/2, -z'

loop_
_atom_site_label
_atom_site_type_symbol
_atom_site_fract_x
_atom_site_fract_y
_atom_site_fract_z
_atom_site_U_iso_or_equiv
_atom_site_adp_type
_atom_site_occupancy
_atom_site_symmetry_multiplicity
_atom_site_calc_flag
_atom_site_refinement_flags
Br1 Br -0.10607(5) 0.75442(4) 0.16299(2) 0.07718(17) Uani 1 1 d .
C12 C 0.1063(4) 0.7565(3) 0.21591(14) 0.0515(6) Uani 1 1 d .
C9 C 0.4010(4) 0.7497(3) 0.29894(14) 0.0482(6) Uani 1 1 d .
N1 N 0.6089(4) 0.6302(2) 0.37420(13) 0.0476(5) Uani 1 1 d .
O1 O 0.6284(5) 0.8634(3) 0.36121(15) 0.0797(8) Uani 1 1 d .
C8 C 0.5555(4) 0.7518(3) 0.34712(15) 0.0546(6) Uani 1 1 d .
C2 C 0.5413(4) 0.4422(3) 0.44740(15) 0.0488(7) Uani 1 1 d .
C1 C 0.5109(4) 0.4969(3) 0.37609(15) 0.0480(7) Uani 1 1 d .
H1A H 0.5575 0.4317 0.3428 0.058 Uiso 1 1 calc R
H1B H 0.3848 0.5117 0.3675 0.058 Uiso 1 1 calc R
C10 C 0.2771(5) 0.8587(3) 0.30372(17) 0.0548(7) Uani 1 1 d .
H10 H 0.2950 0.9298 0.3352 0.066 Uiso 1 1 calc R
C14 C 0.3759(4) 0.6483(3) 0.24981(15) 0.0490(6) Uani 1 1 d .
H14 H 0.4601 0.5772 0.2449 0.059 Uiso 1 1 calc R
C4 C 0.7529(4) 0.6307(3) 0.42519(16) 0.0525(7) Uani 1 1 d .
H4 H 0.7283 0.7042 0.4586 0.063 Uiso 1 1 calc R
C13 C 0.2277(4) 0.6505(3) 0.20775(15) 0.0498(6) Uani 1 1 d .
H13 H 0.2113 0.5818 0.1749 0.060 Uiso 1 1 calc R
C11 C 0.1299(5) 0.8626(3) 0.26291(17) 0.0587(8) Uani 1 1 d .
H11 H 0.0472 0.9351 0.2666 0.070 Uiso 1 1 calc R
C3 C 0.7344(4) 0.4876(4) 0.45891(18) 0.0578(8) Uani 1 1 d .
H3A H 0.8162 0.4206 0.4388 0.069 Uiso 1 1 calc R
H3B H 0.7598 0.4943 0.5069 0.069 Uiso 1 1 calc R
C7 C 0.5177(6) 0.2830(3) 0.45151(18) 0.0648(9) Uani 1 1 d .
H7A H 0.5456 0.2515 0.4964 0.097 Uiso 1 1 calc R
H7B H 0.5962 0.2383 0.4197 0.097 Uiso 1 1 calc R
H7C H 0.3962 0.2590 0.4410 0.097 Uiso 1 1 calc R
C6 C 0.4148(6) 0.5131(5) 0.49619(19) 0.0786(11) Uani 1 1 d .
H6A H 0.4444 0.4862 0.5416 0.118 Uiso 1 1 calc R
H6B H 0.2945 0.4851 0.4863 0.118 Uiso 1 1 calc R
H6C H 0.4252 0.6132 0.4917 0.118 Uiso 1 1 calc R
C5 C 0.9355(5) 0.6552(5) 0.3950(2) 0.0790(11) Uani 1 1 d .
H5A H 0.9595 0.5846 0.3616 0.119 Uiso 1 1 calc R
H5B H 1.0241 0.6504 0.4300 0.119 Uiso 1 1 calc R
H5C H 0.9390 0.7463 0.3742 0.119 Uiso 1 1 calc R

loop_
_atom_site_aniso_label
_atom_site_aniso_U_11
_atom_site_aniso_U_22
_atom_site_aniso_U_33
_atom_site_aniso_U_23
_atom_site_aniso_U_13
_atom_site_aniso_U_12
Br1 0.0710(2) 0.0731(3) 0.0874(3) 0.0128(2) -0.02174(16) 0.0042(2)
C12 0.0550(14) 0.0456(14) 0.0541(14) 0.0165(13) -0.0020(11) 0.0022(17)
C9 0.0608(14) 0.0344(12) 0.0493(14) 0.0119(12) 0.0023(11) 0.0022(17)
N1 0.0470(12) 0.0376(11) 0.0582(13) 0.0055(10) -0.0056(12) -0.0066(11)
O1 0.098(2) 0.0420(12) 0.0995(19) 0.0118(12) -0.0289(18) -0.0198(14)
C8 0.0647(15) 0.0385(14) 0.0607(16) 0.0102(15) -0.0025(12) -0.0046(15)
C2 0.0535(16) 0.0430(15) 0.0498(16) 0.0070(12) 0.0005(13) 0.0016(13)
C1 0.0552(16) 0.0349(14) 0.0538(16) 0.0095(12) -0.0050(13) -0.0081(13)
C10 0.0709(19) 0.0367(14) 0.0569(17) 0.0035(13) 0.0005(15) 0.0049(14)
C14 0.0600(16) 0.0340(12) 0.0530(15) 0.0072(12) 0.0008(14) 0.0079(12)
C4 0.0487(15) 0.0482(16) 0.0606(18) 0.0005(14) -0.0063(13) -0.0053(13)
C13 0.0639(17) 0.0387(14) 0.0468(15) 0.0037(12) 0.0016(13) 0.0005(13)
C11 0.069(2) 0.0414(14) 0.0656(19) 0.0052(14) 0.0083(16) 0.0138(15)
C3 0.0575(17) 0.0553(18) 0.0605(18) 0.0100(15) -0.0095(14) 0.0029(15)
C7 0.080(2) 0.051(2) 0.0640(19) 0.0207(15) -0.0066(16) -0.0042(16)
C6 0.081(2) 0.083(3) 0.072(2) 0.006(2) 0.022(2) 0.014(2)
C5 0.057(2) 0.081(3) 0.100(3) 0.005(2) -0.0005(19) -0.0153(19)

loop_
_atom_type_symbol
_atom_type_description
_atom_type_scat_dispersion_real
_atom_type_scat_dispersion_imag
_atom_type_scat_source
C C 0.0033 0.0016 'International Tables Vol C Tables 4.2.6.8 and 6.1.1.4'
H H 0.0000 0.0000 'International Tables Vol C Tables 4.2.6.8 and 6.1.1.4'
N N 0.0061 0.0033 'International Tables Vol C Tables 4.2.6.8 and 6.1.1.4'
O O 0.0106 0.0060 'International Tables Vol C Tables 4.2.6.8 and 6.1.1.4'
Br Br -0.2901 2.4595 'International Tables Vol C Tables 4.2.6.8 and 6.1.1.4'

loop_
_geom_angle_atom_site_label_1
_geom_angle_atom_site_label_2
_geom_angle_atom_site_label_3
_geom_angle
C13 C12 C11 122.2(3)
C13 C12 Br1 118.9(2)
C11 C12 Br1 118.9(2)
C14 C9 C10 118.5(3)
C14 C9 C8 124.1(3)
C10 C9 C8 117.4(3)
C8 N1 C1 127.6(3)
C8 N1 C4 119.3(2)
C1 N1 C4 110.5(2)
O1 C8 N1 121.8(3)
O1 C8 C9 120.0(3)
N1 C8 C9 118.3(3)
C6 C2 C3 111.8(3)
C6 C2 C7 109.7(3)
C3 C2 C7 112.5(3)
C6 C2 C1 110.2(3)
C3 C2 C1 100.5(3)
C7 C2 C1 111.8(3)
N1 C1 C2 104.2(2)
N1 C1 H1A 110.9
C2 C1 H1A 110.9
N1 C1 H1B 110.9
C2 C1 H1B 110.9
H1A C1 H1B 108.9
C11 C10 C9 121.1(3)
C11 C10 H10 119.4
C9 C10 H10 119.4
C9 C14 C13 121.3(3)
C9 C14 H14 119.3
C13 C14 H14 119.3
N1 C4 C5 113.1(3)
N1 C4 C3 103.3(2)
C5 C4 C3 113.2(3)
N1 C4 H4 109.0
C5 C4 H4 109.0
C3 C4 H4 109.0
C12 C13 C14 118.2(3)
C12 C13 H13 120.9
C14 C13 H13 120.9
C12 C11 C10 118.6(3)
C12 C11 H11 120.7
C10 C11 H11 120.7
C2 C3 C4 105.9(3)
C2 C3 H3A 110.6
C4 C3 H3A 110.6
C2 C3 H3B 110.6
C4 C3 H3B 110.6
H3A C3 H3B 108.7
C2 C7 H7A 109.5
C2 C7 H7B 109.5
H7A C7 H7B 109.5
C2 C7 H7C 109.5
H7A C7 H7C 109.5
H7B C7 H7C 109.5
C2 C6 H6A 109.5
C2 C6 H6B 109.5
H6A C6 H6B 109.5
C2 C6 H6C 109.5
H6A C6 H6C 109.5
H6B C6 H6C 109.5
C4 C5 H5A 109.5
C4 C5 H5B 109.5
H5A C5 H5B 109.5
C4 C5 H5C 109.5
H5A C5 H5C 109.5
H5B C5 H5C 109.5

loop_
_geom_bond_atom_site_label_1
_geom_bond_atom_site_label_2
_geom_bond_distance
Br1 C12 1.903(3)
C12 C13 1.368(4)
C12 C11 1.384(4)
C9 C14 1.382(4)
C9 C10 1.395(4)
C9 C8 1.499(4)
N1 C8 1.337(4)
N1 C1 1.466(3)
N1 C4 1.476(4)
O1 C8 1.226(4)
C2 C6 1.511(5)
C2 C3 1.526(4)
C2 C7 1.529(4)
C2 C1 1.520(4)
C1 H1A 0.9700
C1 H1B 0.9700
C10 C11 1.367(5)
C10 H10 0.9300
C14 C13 1.387(4)
C14 H14 0.9300
C4 C5 1.510(5)
C4 C3 1.523(5)
C4 H4 0.9800
C13 H13 0.9300
C11 H11 0.9300
C3 H3A 0.9700
C3 H3B 0.9700
C7 H7A 0.9600
C7 H7B 0.9600
C7 H7C 0.9600
C6 H6A 0.9600
C6 H6B 0.9600
C6 H6C 0.9600
C5 H5A 0.9600
C5 H5B 0.9600
C5 H5C 0.9600
